data_7041173
loop_
_publ_author_name
'Gong, Dirong'
'Zhang, Xuequan'
'Huang, Kuo-Wei'

_publ_section_title
;
 Regio- and stereo-selective polymerization of 1,3-butadiene catalyzed by
 phosphorus-nitrogen PN(3)-pincer cobalt(ii) complexes.
;
_journal_issue 48
_journal_name_full 'Dalton transactions (Cambridge, England : 2003)'
_journal_page_first 19399
_journal_page_last 19407
_journal_paper_doi 10.1039/c6dt03722d
_journal_volume 45
_journal_year 2016
_chemical_formula_moiety 'C16 H25 Cl2 Co N4 P'
_chemical_formula_sum 'C16 H25 Cl2 Co N4 P'
_chemical_formula_weight 434.20
_chemical_name_systematic
;
 ? 
;
_space_group_crystal_system monoclinic
_space_group_IT_number 14
_space_group_name_Hall '-P 2yn'
_space_group_name_H-M_alt 'P 1 21/n 1'
_symmetry_space_group_name_Hall '-P 2yn'
_symmetry_space_group_name_H-M 'P 1 21/n 1'
_atom_sites_solution_hydrogens geom
_audit_creation_date 2016-10-15
_audit_creation_method
;
Olex2 1.2-beta
(compiled 2016.09.09 svn.r3337 for OlexSys, GUI svn.r5227)
;
_audit_update_record
;
2016-10-24 deposited with the CCDC.
2016-11-11 downloaded from the CCDC.
;
_cell_angle_alpha 90
_cell_angle_beta 111.364(4)
_cell_angle_gamma 90
_cell_formula_units_Z 4
_cell_length_a 12.4579(4)
_cell_length_b 12.4065(5)
_cell_length_c 14.3704(6)
_cell_measurement_reflns_used 2016
_cell_measurement_temperature 200(2)
_cell_measurement_theta_max 20
_cell_measurement_theta_min 2
_cell_volume 2068.45(15)
_computing_cell_refinement 'Bruker SMART'
_computing_data_collection 'Bruker SMART'
_computing_data_reduction 'Bruker SMART'
_computing_molecular_graphics 'Olex2 (Dolomanov et al., 2009)'
_computing_publication_material 'Olex2 (Dolomanov et al., 2009)'
_computing_structure_refinement 'ShelXL (Sheldrick, 2015)'
_computing_structure_solution 'SHELXS-97 (Sheldrick, 1990)'
_diffrn_ambient_temperature 200
_diffrn_measured_fraction_theta_full 0.999
_diffrn_measured_fraction_theta_max 0.944
_diffrn_measurement_device_type 'multiwire proportional'
_diffrn_measurement_method 'phi and omega scans'
_diffrn_radiation_monochromator graphite
_diffrn_radiation_type MoK\a
_diffrn_radiation_wavelength 0.71073
_diffrn_reflns_av_R_equivalents 0.0687
_diffrn_reflns_av_unetI/netI 0.0380
_diffrn_reflns_Laue_measured_fraction_full 0.999
_diffrn_reflns_Laue_measured_fraction_max 0.944
_diffrn_reflns_limit_h_max 17
_diffrn_reflns_limit_h_min -17
_diffrn_reflns_limit_k_max 16
_diffrn_reflns_limit_k_min -16
_diffrn_reflns_limit_l_max 19
_diffrn_reflns_limit_l_min -19
_diffrn_reflns_number 45703
_diffrn_reflns_point_group_measured_fraction_full 0.999
_diffrn_reflns_point_group_measured_fraction_max 0.944
_diffrn_reflns_theta_full 25.242
_diffrn_reflns_theta_max 29.518
_diffrn_reflns_theta_min 3.044
_exptl_absorpt_coefficient_mu 1.171
_exptl_absorpt_correction_type none
_exptl_crystal_colour colourless
_exptl_crystal_colour_primary colourless
_exptl_crystal_density_diffrn 1.394
_exptl_crystal_density_method 'not measured'
_exptl_crystal_description block
_exptl_crystal_F_000 900
_exptl_crystal_size_max 0.23
_exptl_crystal_size_mid 0.21
_exptl_crystal_size_min 0.16
_refine_diff_density_max 0.468
_refine_diff_density_min -0.347
_refine_diff_density_rms 0.078
_refine_ls_extinction_method none
_refine_ls_goodness_of_fit_ref 1.049
_refine_ls_hydrogen_treatment constr
_refine_ls_matrix_type full
_refine_ls_number_parameters 223
_refine_ls_number_reflns 5453
_refine_ls_number_restraints 3
_refine_ls_restrained_S_all 1.049
_refine_ls_R_factor_all 0.0566
_refine_ls_R_factor_gt 0.0381
_refine_ls_shift/su_max 0.001
_refine_ls_shift/su_mean 0.000
_refine_ls_structure_factor_coef Fsqd
_refine_ls_weighting_details 'w=1/[\s^2^(Fo^2^)+(0.0425P)^2^+0.8263P] where P=(Fo^2^+2Fc^2^)/3'
_refine_ls_weighting_scheme calc
_refine_ls_wR_factor_gt 0.0837
_refine_ls_wR_factor_ref 0.0929
_reflns_Friedel_coverage 0.000
_reflns_number_gt 4316
_reflns_number_total 5453
_reflns_threshold_expression 'I > 2\s(I)'
_cod_data_source_file c6dt03722d2.cif
_cod_data_source_block gdr-20120716
_cod_depositor_comments 'Adding full bibliography for 7041173--7041176.cif.'
_cod_database_code 7041173
_shelx_space_group_comment
;
The symmetry employed for this shelxl refinement is uniquely defined
by the following loop, which should always be used as a source of
symmetry information in preference to the above space-group names.
They are only intended as comments.
;
_olex2_refinement_description
;
1. Fixed Uiso
 At 1.2 times of:
  All C(H) groups, All N(H) groups
 At 1.5 times of:
  All C(H,H,H) groups
2. Rigid body (RIGU) restrains
 P1, Co1
 with sigma for 1-2 distances of 0.004 and sigma for 1-3 distances of 0.004
3.a Aromatic/amide H refined with riding coordinates:
 N2(H2), C2(H2A), C3(H3), C4(H4), C6(H6), C7(H7), C8(H8)
3.b Idealised Me refined as rotating group:
 C10(H10A,H10B,H10C), C11(H11A,H11B,H11C), C12(H12A,H12B,H12C), C14(H14A,H14B,
 H14C), C15(H15A,H15B,H15C), C16(H16A,H16B,H16C)
;
_shelx_shelxl_version_number 2014/7
_olex2_submission_special_instructions 'No special instructions were received'

loop_
_space_group_symop_operation_xyz
'x, y, z'
'-x+1/2, y+1/2, -z+1/2'
'-x, -y, -z'
'x-1/2, -y-1/2, z-1/2'

loop_
_atom_site_label
_atom_site_type_symbol
_atom_site_fract_x
_atom_site_fract_y
_atom_site_fract_z
_atom_site_U_iso_or_equiv
_atom_site_adp_type
_atom_site_occupancy
_atom_site_site_symmetry_order
_atom_site_calc_flag
_atom_site_refinement_flags_posn
_atom_site_refinement_flags_adp
Co1 Co 0.44400(2) 0.82170(2) 0.16500(2) 0.02356(8) Uani 1 1 d . U
Cl1 Cl 0.46701(4) 0.83211(4) 0.33129(3) 0.03165(12) Uani 1 1 d . .
Cl2 Cl 0.59865(4) 0.73022(4) 0.15167(4) 0.03331(13) Uani 1 1 d . .
P1 P 0.28518(4) 0.68551(4) 0.10585(3) 0.02123(11) Uani 1 1 d . U
N1 N 0.32350(12) 0.90327(13) 0.04411(11) 0.0222(3) Uani 1 1 d . .
N2 N 0.20207(12) 0.75453(13) 0.00134(11) 0.0256(3) Uani 1 1 d . .
H2 H 0.1421 0.7217 -0.0422 0.031 Uiso 1 1 calc R .
N3 N 0.45319(13) 1.04463(13) 0.09317(11) 0.0247(3) Uani 1 1 d . .
N4 N 0.51868(13) 0.97815(13) 0.16751(12) 0.0291(4) Uani 1 1 d . .
C1 C 0.34619(15) 1.00591(15) 0.02583(13) 0.0237(4) Uani 1 1 d . .
C2 C 0.27497(17) 1.06843(17) -0.05008(15) 0.0340(5) Uani 1 1 d . .
H2A H 0.2939 1.1408 -0.0595 0.041 Uiso 1 1 calc R .
C3 C 0.17283(18) 1.02021(18) -0.11305(16) 0.0381(5) Uani 1 1 d . .
H3 H 0.1207 1.0605 -0.1668 0.046 Uiso 1 1 calc R .
C4 C 0.14665(17) 0.91566(17) -0.09845(15) 0.0331(5) Uani 1 1 d . .
H4 H 0.0777 0.8828 -0.1419 0.040 Uiso 1 1 calc R .
C5 C 0.22468(15) 0.85825(16) -0.01743(13) 0.0237(4) Uani 1 1 d . .
C6 C 0.50423(17) 1.14240(17) 0.09807(15) 0.0314(4) Uani 1 1 d . .
H6 H 0.4748 1.2016 0.0543 0.038 Uiso 1 1 calc R .
C7 C 0.60560(17) 1.13918(18) 0.17787(16) 0.0350(5) Uani 1 1 d . .
H7 H 0.6610 1.1952 0.2009 0.042 Uiso 1 1 calc R .
C8 C 0.61087(17) 1.03630(18) 0.21864(16) 0.0351(5) Uani 1 1 d . .
H8 H 0.6726 1.0111 0.2757 0.042 Uiso 1 1 calc R .
C9 C 0.31340(15) 0.55416(15) 0.05467(14) 0.0257(4) Uani 1 1 d . .
C10 C 0.35593(18) 0.58266(18) -0.03049(15) 0.0342(5) Uani 1 1 d . .
H10A H 0.4216 0.6321 -0.0054 0.051 Uiso 1 1 calc GR .
H10B H 0.2935 0.6173 -0.0850 0.051 Uiso 1 1 calc GR .
H10C H 0.3797 0.5167 -0.0552 0.051 Uiso 1 1 calc GR .
C11 C 0.41173(17) 0.49821(18) 0.13927(16) 0.0349(5) Uani 1 1 d . .
H11A H 0.4320 0.4307 0.1143 0.052 Uiso 1 1 calc GR .
H11B H 0.3865 0.4827 0.1950 0.052 Uiso 1 1 calc GR .
H11C H 0.4792 0.5457 0.1623 0.052 Uiso 1 1 calc GR .
C12 C 0.21005(17) 0.47761(17) 0.01378(17) 0.0366(5) Uani 1 1 d . .
H12A H 0.2314 0.4155 -0.0180 0.055 Uiso 1 1 calc GR .
H12B H 0.1453 0.5157 -0.0356 0.055 Uiso 1 1 calc GR .
H12C H 0.1875 0.4527 0.0688 0.055 Uiso 1 1 calc GR .
C13 C 0.18302(17) 0.67264(16) 0.17426(15) 0.0285(4) Uani 1 1 d . .
C14 C 0.06352(17) 0.6281(2) 0.11222(17) 0.0380(5) Uani 1 1 d . .
H14A H 0.0702 0.5519 0.0973 0.057 Uiso 1 1 calc GR .
H14B H 0.0315 0.6687 0.0496 0.057 Uiso 1 1 calc GR .
H14C H 0.0125 0.6353 0.1501 0.057 Uiso 1 1 calc GR .
C15 C 0.2402(2) 0.6039(2) 0.26800(17) 0.0427(5) Uani 1 1 d . .
H15A H 0.3185 0.6304 0.3042 0.064 Uiso 1 1 calc GR .
H15B H 0.2435 0.5287 0.2485 0.064 Uiso 1 1 calc GR .
H15C H 0.1950 0.6088 0.3112 0.064 Uiso 1 1 calc GR .
C16 C 0.16672(18) 0.78794(18) 0.20581(18) 0.0381(5) Uani 1 1 d . .
H16A H 0.1143 0.7869 0.2427 0.057 Uiso 1 1 calc GR .
H16B H 0.1340 0.8332 0.1462 0.057 Uiso 1 1 calc GR .
H16C H 0.2415 0.8172 0.2486 0.057 Uiso 1 1 calc GR .

loop_
_atom_site_aniso_label
_atom_site_aniso_U_11
_atom_site_aniso_U_22
_atom_site_aniso_U_33
_atom_site_aniso_U_23
_atom_site_aniso_U_13
_atom_site_aniso_U_12
Co1 0.02151(13) 0.02428(15) 0.02183(14) 0.00249(9) 0.00424(10) -0.00108(9)
Cl1 0.0300(2) 0.0375(3) 0.0222(2) -0.00041(19) 0.00336(18) 0.00279(19)
Cl2 0.0253(2) 0.0322(3) 0.0430(3) 0.0067(2) 0.0130(2) 0.00135(19)
P1 0.0206(2) 0.0205(2) 0.0218(2) 0.00092(17) 0.00686(18) -0.00260(17)
N1 0.0214(7) 0.0230(8) 0.0219(7) 0.0009(6) 0.0076(6) -0.0028(6)
N2 0.0217(7) 0.0246(8) 0.0247(8) 0.0013(6) 0.0014(6) -0.0057(6)
N3 0.0260(7) 0.0223(8) 0.0248(8) 0.0013(6) 0.0082(6) -0.0042(6)
N4 0.0266(8) 0.0280(9) 0.0279(8) 0.0020(7) 0.0041(6) -0.0031(7)
C1 0.0242(8) 0.0237(10) 0.0245(9) -0.0003(7) 0.0103(7) -0.0036(7)
C2 0.0361(10) 0.0253(11) 0.0353(11) 0.0093(8) 0.0067(9) -0.0042(8)
C3 0.0342(11) 0.0363(12) 0.0329(11) 0.0128(9) -0.0009(9) -0.0014(9)
C4 0.0270(9) 0.0341(12) 0.0298(10) 0.0057(8) 0.0004(8) -0.0037(8)
C5 0.0229(8) 0.0241(9) 0.0241(9) 0.0014(7) 0.0085(7) -0.0010(7)
C6 0.0349(10) 0.0250(10) 0.0342(11) 0.0003(8) 0.0126(8) -0.0066(8)
C7 0.0336(10) 0.0330(12) 0.0375(11) -0.0070(9) 0.0118(9) -0.0129(9)
C8 0.0277(10) 0.0383(12) 0.0330(11) -0.0024(9) 0.0035(8) -0.0056(8)
C9 0.0246(9) 0.0245(10) 0.0271(9) -0.0014(8) 0.0084(7) -0.0019(7)
C10 0.0362(10) 0.0371(12) 0.0317(10) -0.0062(9) 0.0151(9) -0.0024(9)
C11 0.0341(10) 0.0279(11) 0.0425(11) 0.0070(9) 0.0137(9) 0.0079(9)
C12 0.0331(10) 0.0272(11) 0.0482(13) -0.0101(9) 0.0130(9) -0.0070(8)
C13 0.0284(9) 0.0294(11) 0.0308(10) -0.0018(8) 0.0146(8) -0.0037(8)
C14 0.0308(10) 0.0419(13) 0.0471(13) -0.0071(10) 0.0210(9) -0.0114(9)
C15 0.0502(13) 0.0477(14) 0.0377(12) 0.0094(10) 0.0249(10) -0.0003(11)
C16 0.0335(10) 0.0362(12) 0.0496(13) -0.0109(10) 0.0209(10) -0.0020(9)

loop_
_atom_type_symbol
_atom_type_description
_atom_type_scat_dispersion_real
_atom_type_scat_dispersion_imag
_atom_type_scat_source
C C 0.0033 0.0016 'International Tables Vol C Tables 4.2.6.8 and 6.1.1.4'
H H 0.0000 0.0000 'International Tables Vol C Tables 4.2.6.8 and 6.1.1.4'
Cl Cl 0.1484 0.1585 'International Tables Vol C Tables 4.2.6.8 and 6.1.1.4'
Co Co 0.3494 0.9721 'International Tables Vol C Tables 4.2.6.8 and 6.1.1.4'
N N 0.0061 0.0033 'International Tables Vol C Tables 4.2.6.8 and 6.1.1.4'
P P 0.1023 0.0942 'International Tables Vol C Tables 4.2.6.8 and 6.1.1.4'

loop_
_geom_angle_atom_site_label_1
_geom_angle_atom_site_label_2
_geom_angle_atom_site_label_3
_geom_angle
Cl1 Co1 P1 100.040(19)
Cl2 Co1 Cl1 108.79(2)
Cl2 Co1 P1 102.75(2)
N1 Co1 Cl1 127.82(4)
N1 Co1 Cl2 122.48(4)
N1 Co1 P1 78.79(4)
N1 Co1 N4 75.68(6)
N4 Co1 Cl1 92.44(5)
N4 Co1 Cl2 94.38(5)
N4 Co1 P1 154.15(4)
N2 P1 Co1 96.37(5)
N2 P1 C9 103.35(8)
N2 P1 C13 101.14(8)
C9 P1 Co1 118.84(6)
C9 P1 C13 113.06(9)
C13 P1 Co1 118.84(6)
C1 N1 Co1 118.61(11)
C5 N1 Co1 123.43(12)
C5 N1 C1 117.96(15)
P1 N2 H2 118.6
C5 N2 P1 122.87(12)
C5 N2 H2 118.6
N4 N3 C1 118.48(15)
C6 N3 N4 111.39(15)
C6 N3 C1 130.12(16)
N3 N4 Co1 113.74(11)
C8 N4 Co1 141.47(14)
C8 N4 N3 104.79(16)
N1 C1 N3 113.49(15)
N1 C1 C2 124.64(17)
C2 C1 N3 121.87(17)
C1 C2 H2A 121.8
C1 C2 C3 116.48(18)
C3 C2 H2A 121.8
C2 C3 H3 119.5
C4 C3 C2 121.07(18)
C4 C3 H3 119.5
C3 C4 H4 120.9
C3 C4 C5 118.27(18)
C5 C4 H4 120.9
N1 C5 N2 117.77(16)
N1 C5 C4 121.55(17)
N2 C5 C4 120.68(16)
N3 C6 H6 126.6
N3 C6 C7 106.86(18)
C7 C6 H6 126.6
C6 C7 H7 127.2
C6 C7 C8 105.52(18)
C8 C7 H7 127.2
N4 C8 C7 111.43(18)
N4 C8 H8 124.3
C7 C8 H8 124.3
C10 C9 P1 106.27(14)
C11 C9 P1 106.92(13)
C11 C9 C10 108.98(16)
C12 C9 P1 115.95(13)
C12 C9 C10 108.73(16)
C12 C9 C11 109.77(17)
C9 C10 H10A 109.5
C9 C10 H10B 109.5
C9 C10 H10C 109.5
H10A C10 H10B 109.5
H10A C10 H10C 109.5
H10B C10 H10C 109.5
C9 C11 H11A 109.5
C9 C11 H11B 109.5
C9 C11 H11C 109.5
H11A C11 H11B 109.5
H11A C11 H11C 109.5
H11B C11 H11C 109.5
C9 C12 H12A 109.5
C9 C12 H12B 109.5
C9 C12 H12C 109.5
H12A C12 H12B 109.5
H12A C12 H12C 109.5
H12B C12 H12C 109.5
C14 C13 P1 115.23(14)
C14 C13 C15 110.64(18)
C14 C13 C16 107.60(17)
C15 C13 P1 108.73(14)
C15 C13 C16 109.12(18)
C16 C13 P1 105.25(14)
C13 C14 H14A 109.5
C13 C14 H14B 109.5
C13 C14 H14C 109.5
H14A C14 H14B 109.5
H14A C14 H14C 109.5
H14B C14 H14C 109.5
C13 C15 H15A 109.5
C13 C15 H15B 109.5
C13 C15 H15C 109.5
H15A C15 H15B 109.5
H15A C15 H15C 109.5
H15B C15 H15C 109.5
C13 C16 H16A 109.5
C13 C16 H16B 109.5
C13 C16 H16C 109.5
H16A C16 H16B 109.5
H16A C16 H16C 109.5
H16B C16 H16C 109.5

loop_
_geom_bond_atom_site_label_1
_geom_bond_atom_site_label_2
_geom_bond_distance
Co1 Cl1 2.3044(5)
Co1 Cl2 2.3034(5)
Co1 P1 2.5034(5)
Co1 N1 2.0966(15)
Co1 N4 2.1471(16)
P1 N2 1.7110(15)
P1 C9 1.873(2)
P1 C13 1.877(2)
N1 C1 1.351(2)
N1 C5 1.348(2)
N2 H2 0.8800
N2 C5 1.365(2)
N3 N4 1.361(2)
N3 C1 1.416(2)
N3 C6 1.359(3)
N4 C8 1.328(2)
C1 C2 1.369(3)
C2 H2A 0.9500
C2 C3 1.399(3)
C3 H3 0.9500
C3 C4 1.372(3)
C4 H4 0.9500
C4 C5 1.408(3)
C6 H6 0.9500
C6 C7 1.362(3)
C7 H7 0.9500
C7 C8 1.396(3)
C8 H8 0.9500
C9 C10 1.541(3)
C9 C11 1.541(3)
C9 C12 1.534(3)
C10 H10A 0.9800
C10 H10B 0.9800
C10 H10C 0.9800
C11 H11A 0.9800
C11 H11B 0.9800
C11 H11C 0.9800
C12 H12A 0.9800
C12 H12B 0.9800
C12 H12C 0.9800
C13 C14 1.533(3)
C13 C15 1.533(3)
C13 C16 1.536(3)
C14 H14A 0.9800
C14 H14B 0.9800
C14 H14C 0.9800
C15 H15A 0.9800
C15 H15B 0.9800
C15 H15C 0.9800
C16 H16A 0.9800
C16 H16B 0.9800
C16 H16C 0.9800

loop_
_geom_torsion_atom_site_label_1
_geom_torsion_atom_site_label_2
_geom_torsion_atom_site_label_3
_geom_torsion_atom_site_label_4
_geom_torsion
Co1 P1 N2 C5 -9.24(16)
Co1 P1 C9 C10 -55.35(13)
Co1 P1 C9 C11 60.94(14)
Co1 P1 C9 C12 -176.29(12)
Co1 P1 C13 C14 154.49(13)
Co1 P1 C13 C15 -80.66(15)
Co1 P1 C13 C16 36.14(16)
Co1 N1 C1 N3 0.7(2)
Co1 N1 C1 C2 -179.69(16)
Co1 N1 C5 N2 0.8(2)
Co1 N1 C5 C4 -179.32(14)
Co1 N4 C8 C7 179.97(17)
P1 N2 C5 N1 7.1(2)
P1 N2 C5 C4 -172.75(15)
N1 C1 C2 C3 -1.0(3)
N2 P1 C9 C10 49.77(13)
N2 P1 C9 C11 166.07(13)
N2 P1 C9 C12 -71.16(16)
N2 P1 C13 C14 50.74(17)
N2 P1 C13 C15 175.59(14)
N2 P1 C13 C16 -67.61(15)
N3 N4 C8 C7 -0.2(2)
N3 C1 C2 C3 178.56(19)
N3 C6 C7 C8 -0.1(2)
N4 N3 C1 N1 -1.2(2)
N4 N3 C1 C2 179.22(18)
N4 N3 C6 C7 0.0(2)
C1 N1 C5 N2 -179.97(16)
C1 N1 C5 C4 -0.1(3)
C1 N3 N4 Co1 1.0(2)
C1 N3 N4 C8 -178.83(17)
C1 N3 C6 C7 178.80(19)
C1 C2 C3 C4 0.0(3)
C2 C3 C4 C5 0.8(3)
C3 C4 C5 N1 -0.8(3)
C3 C4 C5 N2 179.1(2)
C5 N1 C1 N3 -178.54(15)
C5 N1 C1 C2 1.1(3)
C6 N3 N4 Co1 -179.97(13)
C6 N3 N4 C8 0.2(2)
C6 N3 C1 N1 -179.92(18)
C6 N3 C1 C2 0.5(3)
C6 C7 C8 N4 0.2(3)
C9 P1 N2 C5 -130.94(16)
C9 P1 C13 C14 -59.11(18)
C9 P1 C13 C15 65.73(16)
C9 P1 C13 C16 -177.47(13)
C13 P1 N2 C5 111.87(16)
C13 P1 C9 C10 158.25(12)
C13 P1 C9 C11 -85.46(14)
C13 P1 C9 C12 37.32(17)
